data_2234468
loop_
_publ_author_name
'Li, Xu-Guang'
'Gao, Meng-Meng'
'Ng, Seik Weng'

_publ_section_title
;
 Di-\m-methanolato-\k^4^<i>O</i>:<i>O</i>-bis[bis(3-methyl-5-phenyl-1<i>H</i>-pyrazole-\k<i>N</i>^2^)(nitrato-\k<i>O</i>)copper(II)]
;
_journal_coeditor_code XU5488
_journal_issue 4
_journal_name_full 'Acta Crystallographica Section E'
_journal_page_first m503
_journal_paper_doi 10.1107/S160053681201241X
_journal_volume 68
_journal_year 2012
_chemical_formula_iupac '[Cu2 (C H3 O)2 (N O3)2 (C10 H10 N2)4]'
_chemical_formula_moiety 'C42 H46 Cu2 N10 O8'
_chemical_formula_sum 'C42 H46 Cu2 N10 O8'
_chemical_formula_weight 945.97
_chemical_name_systematic
;
Di-\m-methanolato-\k^4^<i>O</i>:<i>O</i>-bis[bis(3-methyl-5-phenyl-1<i>H</i>-
pyrazole-\k<i>N</i>^2^)(nitrato-\k<i>O</i>)copper(II)]
;
_space_group_IT_number 2
_symmetry_cell_setting triclinic
_symmetry_space_group_name_Hall '-P 1'
_symmetry_space_group_name_H-M 'P -1'
_atom_sites_solution_hydrogens geom
_atom_sites_solution_primary direct
_atom_sites_solution_secondary difmap
_audit_creation_method SHELXL-97
_cell_angle_alpha 106.120(2)
_cell_angle_beta 103.025(2)
_cell_angle_gamma 95.853(2)
_cell_formula_units_Z 1
_cell_length_a 8.3896(8)
_cell_length_b 11.2569(11)
_cell_length_c 12.7200(12)
_cell_measurement_reflns_used 2170
_cell_measurement_temperature 293(2)
_cell_measurement_theta_max 24.4728
_cell_measurement_theta_min 2.5312
_cell_volume 1106.85(18)
_computing_cell_refinement 'SAINT (Bruker, 2001)'
_computing_data_collection 'SMART (Bruker, 2001)'
_computing_data_reduction 'SAINT (Bruker, 2001)'
_computing_molecular_graphics 'X-SEED (Barbour, 2001)'
_computing_publication_material 'publCIF (Westrip, 2010)'
_computing_structure_refinement 'SHELXL97 (Sheldrick, 2008)'
_computing_structure_solution 'SHELXS97 (Sheldrick, 2008)'
_diffrn_ambient_temperature 293(2)
_diffrn_measured_fraction_theta_full 0.963
_diffrn_measured_fraction_theta_max 0.963
_diffrn_measurement_device_type 'Bruker SMART-1000'
_diffrn_measurement_method '\w scans'
_diffrn_radiation_monochromator graphite
_diffrn_radiation_source 'fine-focus sealed tube'
_diffrn_radiation_type MoK\a
_diffrn_radiation_wavelength 0.71073
_diffrn_reflns_av_R_equivalents 0.0147
_diffrn_reflns_av_sigmaI/netI 0.0375
_diffrn_reflns_limit_h_max 10
_diffrn_reflns_limit_h_min -10
_diffrn_reflns_limit_k_max 14
_diffrn_reflns_limit_k_min -12
_diffrn_reflns_limit_l_max 10
_diffrn_reflns_limit_l_min -16
_diffrn_reflns_number 6768
_diffrn_reflns_theta_full 27.50
_diffrn_reflns_theta_max 27.50
_diffrn_reflns_theta_min 1.91
_diffrn_standards_decay_% 0
_diffrn_standards_interval_count 0
_diffrn_standards_interval_time 0
_diffrn_standards_number 0
_exptl_absorpt_coefficient_mu 1.023
_exptl_absorpt_correction_T_max 0.9046
_exptl_absorpt_correction_T_min 0.8870
_exptl_absorpt_correction_type multi-scan
_exptl_absorpt_process_details '(SADABS; Sheldrick, 1996)'
_exptl_crystal_colour blue
_exptl_crystal_density_diffrn 1.419
_exptl_crystal_density_method 'not measured'
_exptl_crystal_description prism
_exptl_crystal_F_000 490
_exptl_crystal_size_max 0.12
_exptl_crystal_size_mid 0.11
_exptl_crystal_size_min 0.10
_refine_diff_density_max 0.378
_refine_diff_density_min -0.298
_refine_ls_extinction_method none
_refine_ls_goodness_of_fit_ref 1.017
_refine_ls_hydrogen_treatment mixed
_refine_ls_matrix_type full
_refine_ls_number_parameters 290
_refine_ls_number_reflns 4898
_refine_ls_number_restraints 2
_refine_ls_restrained_S_all 1.017
_refine_ls_R_factor_all 0.0692
_refine_ls_R_factor_gt 0.0416
_refine_ls_shift/su_max 0.001
_refine_ls_shift/su_mean 0.001
_refine_ls_structure_factor_coef Fsqd
_refine_ls_weighting_details 'calc w=1/[\s^2^(Fo^2^)+(0.0516P)^2^+0.4958P] where P=(Fo^2^+2Fc^2^)/3'
_refine_ls_weighting_scheme calc
_refine_ls_wR_factor_gt 0.1004
_refine_ls_wR_factor_ref 0.1162
_reflns_number_gt 3461
_reflns_number_total 4898
_reflns_threshold_expression I>2\s(I)
_cod_data_source_file xu5488.cif
_cod_data_source_block I
_cod_database_code 2234468
_cod_database_fobs_code 2234468

loop_
_symmetry_equiv_pos_as_xyz
'x, y, z'
'-x, -y, -z'

loop_
_atom_site_type_symbol
_atom_site_label
_atom_site_fract_x
_atom_site_fract_y
_atom_site_fract_z
_atom_site_U_iso_or_equiv
_atom_site_adp_type
_atom_site_calc_flag
_atom_site_refinement_flags
_atom_site_occupancy
_atom_site_symmetry_multiplicity
Cu Cu1 0.54841(4) 0.37278(3) 0.47584(3) 0.04912(14) Uani d . 1 1
O O1 0.7401(3) 0.4733(3) 0.3606(2) 0.0769(7) Uani d . 1 1
O O2 0.6684(3) 0.6571(2) 0.3847(2) 0.0768(7) Uani d . 1 1
O O3 0.5511(3) 0.5059(2) 0.23096(17) 0.0703(6) Uani d . 1 1
O O4 0.3871(2) 0.46286(18) 0.41469(14) 0.0464(5) Uani d . 1 1
N N1 0.7022(3) 0.3017(2) 0.57615(18) 0.0508(6) Uani d . 1 1
N N2 0.6938(3) 0.3252(2) 0.68576(19) 0.0507(6) Uani d D 1 1
N N3 0.4722(3) 0.2251(2) 0.3377(2) 0.0576(6) Uani d . 1 1
N N4 0.4708(3) 0.2394(3) 0.2345(2) 0.0573(6) Uani d D 1 1
N N5 0.6566(3) 0.5464(3) 0.3264(2) 0.0535(6) Uani d . 1 1
C C1 0.9035(5) 0.2356(4) 0.4677(3) 0.0793(11) Uani d . 1 1
H H1A 0.8149 0.2370 0.4056 0.119 Uiso calc R 1 1
H H1B 0.9330 0.1535 0.4525 0.119 Uiso calc R 1 1
H H1C 0.9983 0.2965 0.4764 0.119 Uiso calc R 1 1
C C2 0.8479(4) 0.2663(3) 0.5748(2) 0.0519(7) Uani d . 1 1
C C3 0.9314(4) 0.2661(3) 0.6822(2) 0.0545(7) Uani d . 1 1
H H3 1.0350 0.2440 0.7028 0.065 Uiso calc R 1 1
C C4 0.8307(3) 0.3052(3) 0.7523(2) 0.0469(6) Uani d . 1 1
C C5 0.8519(3) 0.3269(3) 0.8744(2) 0.0493(7) Uani d . 1 1
C C6 0.7739(4) 0.4139(3) 0.9353(3) 0.0603(8) Uani d . 1 1
H H6 0.7085 0.4603 0.8990 0.072 Uiso calc R 1 1
C C7 0.7932(4) 0.4319(4) 1.0499(3) 0.0730(10) Uani d . 1 1
H H7 0.7408 0.4906 1.0901 0.088 Uiso calc R 1 1
C C8 0.8892(4) 0.3639(4) 1.1049(3) 0.0753(11) Uani d . 1 1
H H8 0.8993 0.3748 1.1815 0.090 Uiso calc R 1 1
C C9 0.9694(4) 0.2801(4) 1.0461(3) 0.0717(10) Uani d . 1 1
H H9 1.0362 0.2353 1.0835 0.086 Uiso calc R 1 1
C C10 0.9524(4) 0.2610(3) 0.9315(3) 0.0579(8) Uani d . 1 1
H H10 1.0082 0.2040 0.8925 0.069 Uiso calc R 1 1
C C11 0.3473(6) 0.0666(4) 0.4104(3) 0.0996(15) Uani d . 1 1
H H11A 0.4399 0.1010 0.4763 0.149 Uiso calc R 1 1
H H11B 0.3330 -0.0234 0.3870 0.149 Uiso calc R 1 1
H H11C 0.2484 0.0925 0.4281 0.149 Uiso calc R 1 1
C C12 0.3794(5) 0.1132(3) 0.3157(3) 0.0659(9) Uani d . 1 1
C C13 0.3201(5) 0.0571(3) 0.1989(3) 0.0731(10) Uani d . 1 1
H H13 0.2534 -0.0214 0.1618 0.088 Uiso calc R 1 1
C C14 0.3786(4) 0.1393(3) 0.1488(3) 0.0582(8) Uani d . 1 1
C C15 0.3536(4) 0.1299(3) 0.0279(3) 0.0616(8) Uani d . 1 1
C C16 0.4062(5) 0.2286(4) -0.0078(3) 0.0764(10) Uani d . 1 1
H H16 0.4597 0.3052 0.0456 0.092 Uiso calc R 1 1
C C17 0.3799(5) 0.2146(5) -0.1229(3) 0.0884(12) Uani d . 1 1
H H17 0.4166 0.2815 -0.1461 0.106 Uiso calc R 1 1
C C18 0.3000(6) 0.1023(5) -0.2022(3) 0.0935(14) Uani d . 1 1
H H18 0.2828 0.0925 -0.2792 0.112 Uiso calc R 1 1
C C19 0.2461(7) 0.0050(5) -0.1673(3) 0.1131(18) Uani d . 1 1
H H19 0.1906 -0.0708 -0.2212 0.136 Uiso calc R 1 1
C C20 0.2722(6) 0.0169(4) -0.0533(3) 0.0944(14) Uani d . 1 1
H H20 0.2353 -0.0507 -0.0310 0.113 Uiso calc R 1 1
C C21 0.2225(4) 0.4090(3) 0.3499(3) 0.0620(8) Uani d . 1 1
H H21A 0.1667 0.4727 0.3290 0.093 Uiso calc R 1 1
H H21B 0.1647 0.3730 0.3940 0.093 Uiso calc R 1 1
H H21C 0.2241 0.3446 0.2825 0.093 Uiso calc R 1 1
H H2 0.602(2) 0.349(3) 0.698(3) 0.061(10) Uiso d D 1 1
H H4 0.510(4) 0.3130(18) 0.231(3) 0.079(12) Uiso d D 1 1

loop_
_atom_site_aniso_label
_atom_site_aniso_U_11
_atom_site_aniso_U_22
_atom_site_aniso_U_33
_atom_site_aniso_U_12
_atom_site_aniso_U_13
_atom_site_aniso_U_23
Cu1 0.0482(2) 0.0578(2) 0.03230(18) 0.00578(16) -0.00269(13) 0.01163(15)
O1 0.0655(15) 0.0950(19) 0.0817(17) 0.0317(14) 0.0191(13) 0.0398(15)
O2 0.0714(16) 0.0622(15) 0.0842(17) 0.0014(13) 0.0201(13) 0.0070(14)
O3 0.0657(14) 0.0978(18) 0.0423(12) 0.0083(13) 0.0082(10) 0.0205(12)
O4 0.0393(10) 0.0574(12) 0.0334(9) 0.0009(9) -0.0025(8) 0.0123(9)
N1 0.0506(14) 0.0663(16) 0.0343(11) 0.0126(12) 0.0056(10) 0.0174(11)
N2 0.0439(14) 0.0703(17) 0.0409(12) 0.0157(13) 0.0089(11) 0.0217(12)
N3 0.0634(16) 0.0554(16) 0.0418(13) 0.0061(13) -0.0030(11) 0.0109(12)
N4 0.0658(17) 0.0528(16) 0.0400(13) 0.0032(13) 0.0029(12) 0.0047(12)
N5 0.0435(14) 0.0709(18) 0.0501(14) 0.0076(13) 0.0165(11) 0.0225(14)
C1 0.074(2) 0.114(3) 0.0451(18) 0.029(2) 0.0173(17) 0.011(2)
C2 0.0500(17) 0.0613(19) 0.0406(15) 0.0102(14) 0.0093(13) 0.0118(14)
C3 0.0439(16) 0.068(2) 0.0475(16) 0.0148(15) 0.0051(13) 0.0148(15)
C4 0.0457(15) 0.0516(17) 0.0411(14) 0.0053(13) 0.0041(12) 0.0180(13)
C5 0.0423(15) 0.0620(19) 0.0402(14) 0.0003(13) 0.0032(12) 0.0199(14)
C6 0.0504(18) 0.081(2) 0.0470(16) 0.0099(16) 0.0088(14) 0.0196(16)
C7 0.053(2) 0.107(3) 0.0500(18) 0.0045(19) 0.0137(15) 0.0134(19)
C8 0.056(2) 0.119(3) 0.0397(16) -0.012(2) 0.0029(15) 0.025(2)
C9 0.060(2) 0.095(3) 0.0545(19) 0.0006(19) -0.0066(16) 0.037(2)
C10 0.0499(17) 0.073(2) 0.0492(16) 0.0066(15) 0.0039(13) 0.0259(16)
C11 0.140(4) 0.077(3) 0.071(2) -0.007(3) 0.002(3) 0.035(2)
C12 0.078(2) 0.0510(19) 0.0567(19) 0.0079(17) -0.0037(17) 0.0158(16)
C13 0.085(3) 0.0482(19) 0.062(2) -0.0004(18) -0.0088(18) 0.0060(16)
C14 0.0610(19) 0.0508(18) 0.0482(17) 0.0117(15) -0.0006(14) 0.0035(14)
C15 0.061(2) 0.064(2) 0.0430(16) 0.0170(16) -0.0007(14) -0.0006(15)
C16 0.073(2) 0.088(3) 0.0516(19) -0.003(2) 0.0066(17) 0.0086(19)
C17 0.078(3) 0.122(4) 0.059(2) 0.008(3) 0.017(2) 0.024(2)
C18 0.098(3) 0.125(4) 0.045(2) 0.033(3) 0.015(2) 0.006(2)
C19 0.162(5) 0.090(3) 0.048(2) 0.022(3) 0.000(3) -0.017(2)
C20 0.138(4) 0.065(2) 0.052(2) 0.007(2) 0.003(2) -0.0041(18)
C21 0.0456(17) 0.071(2) 0.0514(17) -0.0038(15) -0.0093(13) 0.0134(16)

loop_
_atom_type_symbol
_atom_type_description
_atom_type_scat_dispersion_real
_atom_type_scat_dispersion_imag
_atom_type_scat_source
C C 0.0033 0.0016 'International Tables Vol C Tables 4.2.6.8 and 6.1.1.4'
H H 0.0000 0.0000 'International Tables Vol C Tables 4.2.6.8 and 6.1.1.4'
N N 0.0061 0.0033 'International Tables Vol C Tables 4.2.6.8 and 6.1.1.4'
O O 0.0106 0.0060 'International Tables Vol C Tables 4.2.6.8 and 6.1.1.4'
Cu Cu 0.3201 1.2651 'International Tables Vol C Tables 4.2.6.8 and 6.1.1.4'

loop_
_geom_angle_atom_site_label_1
_geom_angle_atom_site_label_2
_geom_angle_atom_site_label_3
_geom_angle_site_symmetry_1
_geom_angle_site_symmetry_3
_geom_angle
O4 Cu1 O4 2_666 . 77.69(8)
O4 Cu1 N3 2_666 . 166.83(9)
O4 Cu1 N3 . . 91.96(9)
O4 Cu1 N1 2_666 . 91.67(9)
O4 Cu1 N1 . . 165.30(9)
N3 Cu1 N1 . . 99.88(10)
O4 Cu1 Cu1 2_666 2_666 38.93(5)
O4 Cu1 Cu1 . 2_666 38.76(5)
N3 Cu1 Cu1 . 2_666 130.23(7)
N1 Cu1 Cu1 . 2_666 129.86(7)
C21 O4 Cu1 . 2_666 124.42(19)
C21 O4 Cu1 . . 125.07(19)
Cu1 O4 Cu1 2_666 . 102.31(8)
C2 N1 N2 . . 105.4(2)
C2 N1 Cu1 . . 133.5(2)
N2 N1 Cu1 . . 117.77(18)
C4 N2 N1 . . 111.9(2)
C4 N2 H2 . . 133(2)
N1 N2 H2 . . 115(2)
C12 N3 N4 . . 105.7(2)
C12 N3 Cu1 . . 132.4(2)
N4 N3 Cu1 . . 119.6(2)
C14 N4 N3 . . 111.5(3)
C14 N4 H4 . . 128(2)
N3 N4 H4 . . 119(2)
O1 N5 O2 . . 122.3(3)
O1 N5 O3 . . 119.0(3)
O2 N5 O3 . . 118.6(3)
C2 C1 H1A . . 109.5
C2 C1 H1B . . 109.5
H1A C1 H1B . . 109.5
C2 C1 H1C . . 109.5
H1A C1 H1C . . 109.5
H1B C1 H1C . . 109.5
N1 C2 C3 . . 110.3(3)
N1 C2 C1 . . 120.8(3)
C3 C2 C1 . . 128.8(3)
C4 C3 C2 . . 106.6(3)
C4 C3 H3 . . 126.7
C2 C3 H3 . . 126.7
N2 C4 C3 . . 105.7(2)
N2 C4 C5 . . 121.9(3)
C3 C4 C5 . . 132.4(3)
C6 C5 C10 . . 118.7(3)
C6 C5 C4 . . 120.9(3)
C10 C5 C4 . . 120.4(3)
C7 C6 C5 . . 120.2(3)
C7 C6 H6 . . 119.9
C5 C6 H6 . . 119.9
C8 C7 C6 . . 120.7(4)
C8 C7 H7 . . 119.6
C6 C7 H7 . . 119.6
C9 C8 C7 . . 119.4(3)
C9 C8 H8 . . 120.3
C7 C8 H8 . . 120.3
C8 C9 C10 . . 120.8(3)
C8 C9 H9 . . 119.6
C10 C9 H9 . . 119.6
C5 C10 C9 . . 120.1(3)
C5 C10 H10 . . 119.9
C9 C10 H10 . . 119.9
C12 C11 H11A . . 109.5
C12 C11 H11B . . 109.5
H11A C11 H11B . . 109.5
C12 C11 H11C . . 109.5
H11A C11 H11C . . 109.5
H11B C11 H11C . . 109.5
N3 C12 C13 . . 109.7(3)
N3 C12 C11 . . 120.9(3)
C13 C12 C11 . . 129.3(3)
C14 C13 C12 . . 107.1(3)
C14 C13 H13 . . 126.5
C12 C13 H13 . . 126.5
N4 C14 C13 . . 106.0(3)
N4 C14 C15 . . 123.3(3)
C13 C14 C15 . . 130.7(3)
C16 C15 C20 . . 118.7(3)
C16 C15 C14 . . 123.0(3)
C20 C15 C14 . . 118.3(3)
C15 C16 C17 . . 120.6(4)
C15 C16 H16 . . 119.7
C17 C16 H16 . . 119.7
C18 C17 C16 . . 120.0(4)
C18 C17 H17 . . 120.0
C16 C17 H17 . . 120.0
C19 C18 C17 . . 119.5(4)
C19 C18 H18 . . 120.3
C17 C18 H18 . . 120.3
C18 C19 C20 . . 121.3(4)
C18 C19 H19 . . 119.4
C20 C19 H19 . . 119.4
C19 C20 C15 . . 119.8(4)
C19 C20 H20 . . 120.1
C15 C20 H20 . . 120.1
O4 C21 H21A . . 109.5
O4 C21 H21B . . 109.5
H21A C21 H21B . . 109.5
O4 C21 H21C . . 109.5
H21A C21 H21C . . 109.5
H21B C21 H21C . . 109.5

loop_
_geom_bond_atom_site_label_1
_geom_bond_atom_site_label_2
_geom_bond_site_symmetry_2
_geom_bond_distance
Cu1 O4 2_666 1.9185(19)
Cu1 O4 . 1.9256(18)
Cu1 N3 . 1.979(2)
Cu1 N1 . 1.992(2)
Cu1 Cu1 2_666 2.9939(8)
O1 N5 . 1.239(3)
O2 N5 . 1.242(3)
O3 N5 . 1.261(3)
O4 C21 . 1.412(3)
O4 Cu1 2_666 1.9185(19)
N1 C2 . 1.326(4)
N1 N2 . 1.364(3)
N2 C4 . 1.344(3)
N2 H2 . 0.873(10)
N3 C12 . 1.333(4)
N3 N4 . 1.363(3)
N4 C14 . 1.348(4)
N4 H4 . 0.874(10)
C1 C2 . 1.501(4)
C1 H1A . 0.9600
C1 H1B . 0.9600
C1 H1C . 0.9600
C2 C3 . 1.388(4)
C3 C4 . 1.379(4)
C3 H3 . 0.9300
C4 C5 . 1.469(4)
C5 C6 . 1.387(4)
C5 C10 . 1.393(4)
C6 C7 . 1.383(4)
C6 H6 . 0.9300
C7 C8 . 1.377(5)
C7 H7 . 0.9300
C8 C9 . 1.366(5)
C8 H8 . 0.9300
C9 C10 . 1.385(4)
C9 H9 . 0.9300
C10 H10 . 0.9300
C11 C12 . 1.505(5)
C11 H11A . 0.9600
C11 H11B . 0.9600
C11 H11C . 0.9600
C12 C13 . 1.391(4)
C13 C14 . 1.370(5)
C13 H13 . 0.9300
C14 C15 . 1.478(4)
C15 C16 . 1.380(5)
C15 C20 . 1.388(5)
C16 C17 . 1.392(5)
C16 H16 . 0.9300
C17 C18 . 1.370(6)
C17 H17 . 0.9300
C18 C19 . 1.365(6)
C18 H18 . 0.9300
C19 C20 . 1.383(6)
C19 H19 . 0.9300
C20 H20 . 0.9300
C21 H21A . 0.9600
C21 H21B . 0.9600
C21 H21C . 0.9600

loop_
_geom_hbond_atom_site_label_D
_geom_hbond_atom_site_label_H
_geom_hbond_atom_site_label_A
_geom_hbond_site_symmetry_A
_geom_hbond_distance_DH
_geom_hbond_distance_HA
_geom_hbond_distance_DA
_geom_hbond_angle_DHA
N2 H2 O2 2_666 0.870(10) 2.26(2) 3.012(3) 144(3)
N4 H4 O3 . 0.870(10) 2.17(2) 3.022(4) 166(3)

loop_
_geom_torsion_atom_site_label_1
_geom_torsion_atom_site_label_2
_geom_torsion_atom_site_label_3
_geom_torsion_atom_site_label_4
_geom_torsion_site_symmetry_1
_geom_torsion_site_symmetry_4
_geom_torsion
O4 Cu1 O4 C21 2_666 . -149.3(3)
N3 Cu1 O4 C21 . . 38.9(2)
N1 Cu1 O4 C21 . . -104.9(4)
Cu1 Cu1 O4 C21 2_666 . -149.3(3)
O4 Cu1 O4 Cu1 2_666 2_666 0.0
N3 Cu1 O4 Cu1 . 2_666 -171.78(10)
N1 Cu1 O4 Cu1 . 2_666 44.5(4)
O4 Cu1 N1 C2 2_666 . -104.9(3)
O4 Cu1 N1 C2 . . -148.1(3)
N3 Cu1 N1 C2 . . 68.7(3)
Cu1 Cu1 N1 C2 2_666 . -113.3(3)
O4 Cu1 N1 N2 2_666 . 50.9(2)
O4 Cu1 N1 N2 . . 7.7(5)
N3 Cu1 N1 N2 . . -135.5(2)
Cu1 Cu1 N1 N2 2_666 . 42.5(2)
C2 N1 N2 C4 . . -0.1(3)
Cu1 N1 N2 C4 . . -162.1(2)
O4 Cu1 N3 C12 2_666 . -141.7(4)
O4 Cu1 N3 C12 . . -103.9(3)
N1 Cu1 N3 C12 . . 67.3(3)
Cu1 Cu1 N3 C12 2_666 . -110.6(3)
O4 Cu1 N3 N4 2_666 . 18.4(6)
O4 Cu1 N3 N4 . . 56.2(2)
N1 Cu1 N3 N4 . . -132.6(2)
Cu1 Cu1 N3 N4 2_666 . 49.4(3)
C12 N3 N4 C14 . . 0.3(4)
Cu1 N3 N4 C14 . . -164.5(2)
N2 N1 C2 C3 . . 0.5(3)
Cu1 N1 C2 C3 . . 158.4(2)
N2 N1 C2 C1 . . -178.3(3)
Cu1 N1 C2 C1 . . -20.5(5)
N1 C2 C3 C4 . . -0.8(4)
C1 C2 C3 C4 . . 178.0(3)
N1 N2 C4 C3 . . -0.4(3)
N1 N2 C4 C5 . . 178.6(3)
C2 C3 C4 N2 . . 0.7(3)
C2 C3 C4 C5 . . -178.2(3)
N2 C4 C5 C6 . . -27.0(4)
C3 C4 C5 C6 . . 151.7(3)
N2 C4 C5 C10 . . 153.5(3)
C3 C4 C5 C10 . . -27.7(5)
C10 C5 C6 C7 . . -1.5(5)
C4 C5 C6 C7 . . 179.0(3)
C5 C6 C7 C8 . . -0.2(5)
C6 C7 C8 C9 . . 1.7(5)
C7 C8 C9 C10 . . -1.4(5)
C6 C5 C10 C9 . . 1.8(5)
C4 C5 C10 C9 . . -178.7(3)
C8 C9 C10 C5 . . -0.4(5)
N4 N3 C12 C13 . . 0.2(4)
Cu1 N3 C12 C13 . . 162.2(3)
N4 N3 C12 C11 . . -177.8(3)
Cu1 N3 C12 C11 . . -15.7(5)
N3 C12 C13 C14 . . -0.5(4)
C11 C12 C13 C14 . . 177.2(4)
N3 N4 C14 C13 . . -0.6(4)
N3 N4 C14 C15 . . 179.3(3)
C12 C13 C14 N4 . . 0.7(4)
C12 C13 C14 C15 . . -179.2(3)
N4 C14 C15 C16 . . -7.8(5)
C13 C14 C15 C16 . . 172.1(4)
N4 C14 C15 C20 . . 172.8(3)
C13 C14 C15 C20 . . -7.3(6)
C20 C15 C16 C17 . . -0.8(6)
C14 C15 C16 C17 . . 179.8(3)
C15 C16 C17 C18 . . 0.5(6)
C16 C17 C18 C19 . . 0.3(7)
C17 C18 C19 C20 . . -0.8(8)
C18 C19 C20 C15 . . 0.5(8)
C16 C15 C20 C19 . . 0.3(7)
C14 C15 C20 C19 . . 179.7(4)
